data_7032225
loop_
_publ_author_name
'Selvakumaran, Nagamani'
'Bhuvanesh, Nattamai S. P.'
'Karvembu, Ramasamy'

_publ_section_title
;
 Self-assembled Cu(ii) and Ni(ii) metallamacrocycles formed from
 3,3,3',3'-tetrabenzyl-1,1'-aroylbis(thiourea) ligands: DNA and protein
 binding studies, and cytotoxicity of trinuclear complexes.
;
_journal_issue 43
_journal_name_full 'Dalton transactions (Cambridge, England : 2003)'
_journal_page_first 16395
_journal_page_last 16410
_journal_paper_doi 10.1039/c4dt01859a
_journal_volume 43
_journal_year 2014
_chemical_formula_sum 'C38 H34 N4 O2 S2'
_chemical_formula_weight 642.81
_chemical_name_systematic
; 
 ? 
;
_space_group_IT_number 19
_symmetry_cell_setting orthorhombic
_symmetry_space_group_name_Hall 'P 2ac 2ab'
_symmetry_space_group_name_H-M 'P 21 21 21'
_atom_sites_solution_hydrogens geom
_atom_sites_solution_primary direct
_atom_sites_solution_secondary difmap
_audit_creation_method SHELXL-97
_cell_angle_alpha 90.00
_cell_angle_beta 90.00
_cell_angle_gamma 90.00
_cell_formula_units_Z 4
_cell_length_a 6.4932(6)
_cell_length_b 22.720(2)
_cell_length_c 23.008(2)
_cell_measurement_reflns_used 9916
_cell_measurement_temperature 110(2)
_cell_measurement_theta_max 26.94
_cell_measurement_theta_min 2.52
_cell_volume 3394.3(5)
_computing_cell_refinement
; 
  APEX-II(BRUKER-NONIUS, 2003) 
;
_computing_data_collection 'APEX-II (BRUKER-NONIUS, 2003)'
_computing_data_reduction APEX-II
_computing_molecular_graphics Olex2
_computing_publication_material 'Bruker SHELXTL'
_computing_structure_refinement 'SHELXL-97 (Sheldrick, 2008)'
_computing_structure_solution 'SHELXS-97 (Sheldrick, 2008)'
_diffrn_ambient_temperature 110(2)
_diffrn_measured_fraction_theta_full 0.996
_diffrn_measured_fraction_theta_max 0.996
_diffrn_measurement_device_type 'APEX II'
_diffrn_measurement_method 'omega scans'
_diffrn_radiation_monochromator graphite
_diffrn_radiation_source 'fine-focus sealed tube'
_diffrn_radiation_type MoK\a
_diffrn_radiation_wavelength 0.71073
_diffrn_reflns_av_R_equivalents 0.0401
_diffrn_reflns_av_sigmaI/netI 0.0336
_diffrn_reflns_limit_h_max 8
_diffrn_reflns_limit_h_min -8
_diffrn_reflns_limit_k_max 29
_diffrn_reflns_limit_k_min -29
_diffrn_reflns_limit_l_max 29
_diffrn_reflns_limit_l_min -29
_diffrn_reflns_number 37645
_diffrn_reflns_theta_full 27.41
_diffrn_reflns_theta_max 27.41
_diffrn_reflns_theta_min 2.52
_diffrn_standards_decay_% 0
_diffrn_standards_interval_count 0
_diffrn_standards_number 0
_exptl_absorpt_coefficient_mu 0.196
_exptl_absorpt_correction_T_max 0.9749
_exptl_absorpt_correction_T_min 0.9048
_exptl_absorpt_correction_type multi-scan
_exptl_absorpt_process_details 'SADABS; (Sheldrick, 2006)'
_exptl_crystal_colour colorless
_exptl_crystal_density_diffrn 1.258
_exptl_crystal_density_method 'not measured'
_exptl_crystal_description block
_exptl_crystal_F_000 1352
_exptl_crystal_size_max 0.52
_exptl_crystal_size_mid 0.41
_exptl_crystal_size_min 0.13
_refine_diff_density_max 0.328
_refine_diff_density_min -0.346
_refine_diff_density_rms 0.039
_refine_ls_abs_structure_details 'Flack H D (1983), Acta Cryst. A39, 876-881'
_refine_ls_abs_structure_Flack 0.02(5)
_refine_ls_extinction_method none
_refine_ls_goodness_of_fit_ref 1.026
_refine_ls_hydrogen_treatment constr
_refine_ls_matrix_type full
_refine_ls_number_parameters 415
_refine_ls_number_reflns 7693
_refine_ls_number_restraints 0
_refine_ls_restrained_S_all 1.026
_refine_ls_R_factor_all 0.0433
_refine_ls_R_factor_gt 0.0370
_refine_ls_shift/su_max 0.001
_refine_ls_shift/su_mean 0.000
_refine_ls_structure_factor_coef Fsqd
_refine_ls_weighting_details 'calc w=1/[\s^2^(Fo^2^)+(0.0373P)^2^+0.8555P] where P=(Fo^2^+2Fc^2^)/3'
_refine_ls_weighting_scheme calc
_refine_ls_wR_factor_gt 0.0811
_refine_ls_wR_factor_ref 0.0840
_reflns_number_gt 6941
_reflns_number_total 7693
_reflns_threshold_expression >2sigma(I)
_cod_data_source_file c4dt01859a2.cif
_cod_data_source_block znp3
_cod_depositor_comments
;
The following automatic conversions were performed:

'_symmetry_cell_setting' value 'Orthorhombic' changed to
'orthorhombic' according to
/usr/data/users/saulius/crontab/automatic-downloads/rss-feeds/RSC/lib/dictionaries/cif_core.dic
dictionary named 'cif_core.dic' version 2.4.2 from 2011-04-26.

Automatic conversion script
Id: cif_fix_values 2281 2013-09-26 08:29:07Z andrius 

 Adding full bibliography for 7032224--7032227.cif.
;
_cod_original_sg_symbol_H-M P2(1)2(1)2(1)
_cod_database_code 7032225

loop_
_symmetry_equiv_pos_as_xyz
'x, y, z'
'-x+1/2, -y, z+1/2'
'-x, y+1/2, -z+1/2'
'x+1/2, -y+1/2, -z'

loop_
_atom_site_label
_atom_site_type_symbol
_atom_site_fract_x
_atom_site_fract_y
_atom_site_fract_z
_atom_site_U_iso_or_equiv
_atom_site_adp_type
_atom_site_occupancy
_atom_site_symmetry_multiplicity
_atom_site_calc_flag
_atom_site_refinement_flags
S1 S 0.38304(7) 0.37025(2) 0.61415(2) 0.02983(12) Uani 1 1 d .
S2 S 1.76795(7) 0.48905(2) 0.53655(2) 0.03165(12) Uani 1 1 d .
O1 O 0.8145(2) 0.38139(5) 0.74622(5) 0.0288(3) Uani 1 1 d .
O2 O 1.3520(2) 0.60879(5) 0.59706(5) 0.0326(3) Uani 1 1 d .
N1 N 0.6617(2) 0.29700(6) 0.65906(6) 0.0199(3) Uani 1 1 d .
N2 N 0.7618(2) 0.39499(6) 0.64910(6) 0.0202(3) Uani 1 1 d .
H2 H 0.8057 0.4136 0.6179 0.024 Uiso 1 1 calc R
N3 N 1.3875(2) 0.51275(6) 0.57048(6) 0.0201(3) Uani 1 1 d .
H3 H 1.3378 0.4770 0.5750 0.024 Uiso 1 1 calc R
N4 N 1.4901(2) 0.55641(6) 0.48327(6) 0.0206(3) Uani 1 1 d .
C1 C 0.6111(3) 0.35093(7) 0.64279(7) 0.0204(4) Uani 1 1 d .
C2 C 0.5076(3) 0.24945(7) 0.65948(8) 0.0215(4) Uani 1 1 d .
H2A H 0.5705 0.2134 0.6431 0.026 Uiso 1 1 calc R
H2B H 0.3912 0.2608 0.6340 0.026 Uiso 1 1 calc R
C3 C 0.4255(3) 0.23593(8) 0.71954(8) 0.0211(4) Uani 1 1 d .
C4 C 0.3297(3) 0.27871(8) 0.75281(9) 0.0291(4) Uani 1 1 d .
H4 H 0.3285 0.3184 0.7399 0.035 Uiso 1 1 calc R
C5 C 0.2358(3) 0.26394(10) 0.80480(9) 0.0384(5) Uani 1 1 d .
H5 H 0.1689 0.2934 0.8272 0.046 Uiso 1 1 calc R
C6 C 0.2392(4) 0.20630(11) 0.82427(9) 0.0400(5) Uani 1 1 d .
H6 H 0.1734 0.1962 0.8598 0.048 Uiso 1 1 calc R
C7 C 0.3374(4) 0.16388(9) 0.79237(9) 0.0372(5) Uani 1 1 d .
H7 H 0.3415 0.1244 0.8060 0.045 Uiso 1 1 calc R
C8 C 0.4311(3) 0.17868(8) 0.74001(8) 0.0292(4) Uani 1 1 d .
H8 H 0.4996 0.1492 0.7181 0.035 Uiso 1 1 calc R
C9 C 0.8733(3) 0.27786(7) 0.67264(8) 0.0219(4) Uani 1 1 d .
H9A H 0.8763 0.2594 0.7116 0.026 Uiso 1 1 calc R
H9B H 0.9659 0.3125 0.6733 0.026 Uiso 1 1 calc R
C10 C 0.9482(3) 0.23441(7) 0.62784(8) 0.0216(4) Uani 1 1 d .
C11 C 1.0162(3) 0.17916(8) 0.64416(9) 0.0277(4) Uani 1 1 d .
H11 H 1.0168 0.1684 0.6841 0.033 Uiso 1 1 calc R
C12 C 1.0834(3) 0.13941(9) 0.60257(11) 0.0404(5) Uani 1 1 d .
H12 H 1.1313 0.1017 0.6141 0.048 Uiso 1 1 calc R
C13 C 1.0810(4) 0.15430(10) 0.54491(11) 0.0465(6) Uani 1 1 d .
H13 H 1.1252 0.1267 0.5165 0.056 Uiso 1 1 calc R
C14 C 1.0142(4) 0.20947(11) 0.52817(10) 0.0472(6) Uani 1 1 d .
H14 H 1.0123 0.2198 0.4882 0.057 Uiso 1 1 calc R
C15 C 0.9501(4) 0.24965(9) 0.56943(9) 0.0344(5) Uani 1 1 d .
H15 H 0.9072 0.2878 0.5578 0.041 Uiso 1 1 calc R
C16 C 0.8431(3) 0.41005(7) 0.70243(8) 0.0211(4) Uani 1 1 d .
C17 C 0.9661(3) 0.46577(7) 0.70242(7) 0.0198(4) Uani 1 1 d .
C18 C 1.0764(3) 0.48423(7) 0.65416(7) 0.0190(3) Uani 1 1 d .
H18 H 1.0780 0.4607 0.6200 0.023 Uiso 1 1 calc R
C19 C 1.1845(3) 0.53693(7) 0.65547(8) 0.0207(4) Uani 1 1 d .
C20 C 1.1749(3) 0.57224(8) 0.70513(8) 0.0256(4) Uani 1 1 d .
H20 H 1.2405 0.6096 0.7056 0.031 Uiso 1 1 calc R
C21 C 1.0698(3) 0.55267(8) 0.75354(8) 0.0290(4) Uani 1 1 d .
H21 H 1.0676 0.5762 0.7877 0.035 Uiso 1 1 calc R
C22 C 0.9680(3) 0.49950(8) 0.75295(8) 0.0243(4) Uani 1 1 d .
H22 H 0.8994 0.4859 0.7869 0.029 Uiso 1 1 calc R
C23 C 1.3135(3) 0.55745(8) 0.60560(8) 0.0234(4) Uani 1 1 d .
C24 C 1.5390(3) 0.52235(7) 0.52790(7) 0.0207(4) Uani 1 1 d .
C25 C 1.2797(3) 0.57734(8) 0.47087(8) 0.0221(4) Uani 1 1 d .
H25A H 1.2830 0.6200 0.4623 0.026 Uiso 1 1 calc R
H25B H 1.1915 0.5712 0.5054 0.026 Uiso 1 1 calc R
C26 C 1.1904(3) 0.54462(8) 0.41969(8) 0.0230(4) Uani 1 1 d .
C27 C 1.1662(3) 0.48373(9) 0.42298(9) 0.0294(4) Uani 1 1 d .
H27 H 1.2114 0.4633 0.4567 0.035 Uiso 1 1 calc R
C28 C 1.0774(3) 0.45285(10) 0.37778(10) 0.0402(5) Uani 1 1 d .
H28 H 1.0609 0.4114 0.3806 0.048 Uiso 1 1 calc R
C29 C 1.0128(4) 0.48206(11) 0.32879(10) 0.0456(6) Uani 1 1 d .
H29 H 0.9503 0.4608 0.2979 0.055 Uiso 1 1 calc R
C30 C 1.0384(4) 0.54180(11) 0.32438(9) 0.0432(6) Uani 1 1 d .
H30 H 0.9955 0.5618 0.2902 0.052 Uiso 1 1 calc R
C31 C 1.1276(3) 0.57352(9) 0.37011(8) 0.0310(4) Uani 1 1 d .
H31 H 1.1448 0.6149 0.3669 0.037 Uiso 1 1 calc R
C32 C 1.6409(3) 0.57043(8) 0.43772(7) 0.0217(4) Uani 1 1 d .
H32A H 1.5791 0.5621 0.3993 0.026 Uiso 1 1 calc R
H32B H 1.7625 0.5446 0.4423 0.026 Uiso 1 1 calc R
C33 C 1.7100(3) 0.63396(8) 0.43948(7) 0.0211(4) Uani 1 1 d .
C34 C 1.7111(3) 0.66705(8) 0.38887(8) 0.0275(4) Uani 1 1 d .
H34 H 1.6602 0.6504 0.3538 0.033 Uiso 1 1 calc R
C35 C 1.7860(3) 0.72438(9) 0.38901(9) 0.0344(5) Uani 1 1 d .
H35 H 1.7864 0.7468 0.3541 0.041 Uiso 1 1 calc R
C36 C 1.8599(3) 0.74874(9) 0.43999(10) 0.0363(5) Uani 1 1 d .
H36 H 1.9115 0.7879 0.4403 0.044 Uiso 1 1 calc R
C37 C 1.8584(4) 0.71578(9) 0.49055(9) 0.0347(5) Uani 1 1 d .
H37 H 1.9093 0.7324 0.5256 0.042 Uiso 1 1 calc R
C38 C 1.7833(3) 0.65871(8) 0.49051(8) 0.0270(4) Uani 1 1 d .
H38 H 1.7820 0.6365 0.5255 0.032 Uiso 1 1 calc R

loop_
_atom_site_aniso_label
_atom_site_aniso_U_11
_atom_site_aniso_U_22
_atom_site_aniso_U_33
_atom_site_aniso_U_23
_atom_site_aniso_U_13
_atom_site_aniso_U_12
S1 0.0168(2) 0.0224(2) 0.0503(3) 0.0080(2) -0.0046(2) -0.00050(18)
S2 0.0171(2) 0.0411(3) 0.0367(3) 0.0176(2) 0.0006(2) 0.0024(2)
O1 0.0389(8) 0.0261(7) 0.0214(6) 0.0003(5) 0.0082(6) -0.0057(6)
O2 0.0473(9) 0.0201(6) 0.0305(7) 0.0002(5) 0.0045(7) -0.0114(6)
N1 0.0148(7) 0.0174(7) 0.0275(8) -0.0008(6) 0.0001(6) -0.0021(6)
N2 0.0178(8) 0.0205(7) 0.0222(7) 0.0031(6) 0.0035(6) -0.0034(6)
N3 0.0187(7) 0.0174(7) 0.0243(7) 0.0008(6) 0.0043(6) -0.0033(6)
N4 0.0158(8) 0.0209(7) 0.0250(8) 0.0015(6) 0.0007(6) -0.0012(6)
C1 0.0162(9) 0.0193(8) 0.0257(9) -0.0005(7) 0.0035(7) -0.0004(7)
C2 0.0176(9) 0.0176(8) 0.0294(9) -0.0008(7) -0.0020(7) -0.0033(7)
C3 0.0133(9) 0.0225(9) 0.0276(9) 0.0007(7) -0.0043(7) -0.0030(7)
C4 0.0244(10) 0.0270(9) 0.0360(11) -0.0024(8) 0.0011(9) -0.0016(8)
C5 0.0294(12) 0.0500(13) 0.0357(11) -0.0104(10) 0.0037(10) -0.0014(10)
C6 0.0332(12) 0.0625(15) 0.0242(10) 0.0069(10) 0.0020(9) -0.0115(11)
C7 0.0383(13) 0.0376(11) 0.0358(11) 0.0145(9) -0.0062(10) -0.0064(10)
C8 0.0293(11) 0.0256(10) 0.0328(10) 0.0037(8) -0.0045(8) 0.0020(8)
C9 0.0171(9) 0.0208(8) 0.0277(9) 0.0009(7) -0.0030(8) 0.0002(7)
C10 0.0143(8) 0.0215(8) 0.0291(9) 0.0007(7) -0.0013(7) -0.0005(7)
C11 0.0204(10) 0.0219(9) 0.0408(11) 0.0047(8) 0.0007(8) -0.0003(7)
C12 0.0302(12) 0.0247(10) 0.0661(16) -0.0060(10) 0.0064(11) 0.0057(9)
C13 0.0390(14) 0.0447(13) 0.0558(15) -0.0208(11) 0.0149(12) 0.0074(11)
C14 0.0517(16) 0.0609(15) 0.0291(11) -0.0042(10) 0.0078(11) 0.0041(13)
C15 0.0375(12) 0.0342(11) 0.0315(11) 0.0034(9) 0.0034(9) 0.0070(9)
C16 0.0197(9) 0.0203(8) 0.0234(9) -0.0014(7) 0.0052(7) 0.0016(7)
C17 0.0174(9) 0.0193(8) 0.0228(9) 0.0004(7) 0.0005(7) 0.0022(7)
C18 0.0195(9) 0.0178(8) 0.0196(8) -0.0009(7) -0.0002(7) 0.0022(7)
C19 0.0213(9) 0.0181(8) 0.0227(8) 0.0002(7) -0.0012(7) -0.0006(7)
C20 0.0288(11) 0.0185(8) 0.0295(9) -0.0037(7) -0.0001(8) -0.0044(7)
C21 0.0337(12) 0.0271(9) 0.0263(9) -0.0099(8) 0.0023(8) -0.0001(8)
C22 0.0254(10) 0.0260(9) 0.0215(9) -0.0026(7) 0.0034(8) 0.0007(7)
C23 0.0245(10) 0.0221(9) 0.0235(9) 0.0009(7) -0.0030(7) -0.0053(7)
C24 0.0179(9) 0.0190(8) 0.0252(9) 0.0015(7) -0.0013(7) -0.0051(7)
C25 0.0160(9) 0.0236(9) 0.0265(9) 0.0019(7) -0.0011(8) 0.0033(7)
C26 0.0121(9) 0.0307(10) 0.0263(9) 0.0006(7) 0.0004(7) 0.0026(7)
C27 0.0233(10) 0.0303(10) 0.0346(10) -0.0007(8) -0.0012(8) 0.0020(8)
C28 0.0277(12) 0.0364(11) 0.0565(14) -0.0119(10) -0.0063(10) 0.0017(9)
C29 0.0320(13) 0.0554(15) 0.0495(14) -0.0219(12) -0.0126(11) 0.0087(11)
C30 0.0289(12) 0.0680(16) 0.0325(11) 0.0018(11) -0.0104(10) 0.0121(11)
C31 0.0196(10) 0.0384(11) 0.0350(11) 0.0072(9) -0.0006(9) 0.0038(9)
C32 0.0181(9) 0.0261(9) 0.0207(8) 0.0021(7) 0.0015(7) 0.0009(7)
C33 0.0124(8) 0.0248(9) 0.0262(9) 0.0039(7) 0.0035(7) 0.0022(7)
C34 0.0242(10) 0.0320(10) 0.0264(9) 0.0064(8) 0.0005(8) 0.0040(8)
C35 0.0309(11) 0.0334(10) 0.0389(11) 0.0174(9) 0.0076(10) 0.0043(9)
C36 0.0295(11) 0.0248(10) 0.0546(13) 0.0058(9) 0.0060(10) -0.0040(9)
C37 0.0327(12) 0.0335(11) 0.0377(11) -0.0027(9) -0.0023(10) -0.0064(9)
C38 0.0276(11) 0.0280(10) 0.0255(9) 0.0046(8) -0.0003(8) -0.0026(8)

loop_
_atom_type_symbol
_atom_type_description
_atom_type_scat_dispersion_real
_atom_type_scat_dispersion_imag
_atom_type_scat_source
C C 0.0033 0.0016 'International Tables Vol C Tables 4.2.6.8 and 6.1.1.4'
H H 0.0000 0.0000 'International Tables Vol C Tables 4.2.6.8 and 6.1.1.4'
N N 0.0061 0.0033 'International Tables Vol C Tables 4.2.6.8 and 6.1.1.4'
O O 0.0106 0.0060 'International Tables Vol C Tables 4.2.6.8 and 6.1.1.4'
S S 0.1246 0.1234 'International Tables Vol C Tables 4.2.6.8 and 6.1.1.4'

loop_
_geom_angle_atom_site_label_1
_geom_angle_atom_site_label_2
_geom_angle_atom_site_label_3
_geom_angle
C1 N1 C2 120.85(15)
C1 N1 C9 124.36(15)
C2 N1 C9 114.55(13)
C16 N2 C1 122.32(14)
C16 N2 H2 118.8
C1 N2 H2 118.8
C23 N3 C24 122.42(14)
C23 N3 H3 118.8
C24 N3 H3 118.8
C24 N4 C32 121.32(15)
C24 N4 C25 124.11(15)
C32 N4 C25 114.17(13)
N1 C1 N2 117.21(15)
N1 C1 S1 124.90(14)
N2 C1 S1 117.88(12)
N1 C2 C3 113.23(14)
N1 C2 H2A 108.9
C3 C2 H2A 108.9
N1 C2 H2B 108.9
C3 C2 H2B 108.9
H2A C2 H2B 107.7
C8 C3 C4 118.91(17)
C8 C3 C2 119.51(16)
C4 C3 C2 121.38(16)
C5 C4 C3 120.36(18)
C5 C4 H4 119.8
C3 C4 H4 119.8
C4 C5 C6 120.1(2)
C4 C5 H5 119.9
C6 C5 H5 119.9
C7 C6 C5 120.0(2)
C7 C6 H6 120.0
C5 C6 H6 120.0
C6 C7 C8 119.87(19)
C6 C7 H7 120.1
C8 C7 H7 120.1
C3 C8 C7 120.69(19)
C3 C8 H8 119.7
C7 C8 H8 119.7
N1 C9 C10 110.42(14)
N1 C9 H9A 109.6
C10 C9 H9A 109.6
N1 C9 H9B 109.6
C10 C9 H9B 109.6
H9A C9 H9B 108.1
C11 C10 C15 119.13(17)
C11 C10 C9 120.78(16)
C15 C10 C9 120.08(16)
C10 C11 C12 120.30(19)
C10 C11 H11 119.9
C12 C11 H11 119.9
C13 C12 C11 120.3(2)
C13 C12 H12 119.9
C11 C12 H12 119.9
C12 C13 C14 119.9(2)
C12 C13 H13 120.1
C14 C13 H13 120.1
C15 C14 C13 120.2(2)
C15 C14 H14 119.9
C13 C14 H14 119.9
C14 C15 C10 120.2(2)
C14 C15 H15 119.9
C10 C15 H15 119.9
O1 C16 N2 123.15(16)
O1 C16 C17 122.37(16)
N2 C16 C17 114.46(14)
C18 C17 C22 119.84(16)
C18 C17 C16 122.12(15)
C22 C17 C16 118.04(16)
C17 C18 C19 120.32(15)
C17 C18 H18 119.8
C19 C18 H18 119.8
C18 C19 C20 119.35(16)
C18 C19 C23 122.38(15)
C20 C19 C23 118.27(16)
C21 C20 C19 119.82(17)
C21 C20 H20 120.1
C19 C20 H20 120.1
C22 C21 C20 120.79(17)
C22 C21 H21 119.6
C20 C21 H21 119.6
C21 C22 C17 119.69(17)
C21 C22 H22 120.2
C17 C22 H22 120.2
O2 C23 N3 122.79(17)
O2 C23 C19 122.77(17)
N3 C23 C19 114.44(14)
N4 C24 N3 117.58(16)
N4 C24 S2 124.55(14)
N3 C24 S2 117.86(12)
N4 C25 C26 110.39(14)
N4 C25 H25A 109.6
C26 C25 H25A 109.6
N4 C25 H25B 109.6
C26 C25 H25B 109.6
H25A C25 H25B 108.1
C31 C26 C27 118.97(18)
C31 C26 C25 121.69(17)
C27 C26 C25 119.32(17)
C28 C27 C26 120.67(19)
C28 C27 H27 119.7
C26 C27 H27 119.7
C29 C28 C27 120.0(2)
C29 C28 H28 120.0
C27 C28 H28 120.0
C30 C29 C28 120.1(2)
C30 C29 H29 119.9
C28 C29 H29 119.9
C29 C30 C31 120.2(2)
C29 C30 H30 119.9
C31 C30 H30 119.9
C26 C31 C30 120.0(2)
C26 C31 H31 120.0
C30 C31 H31 120.0
N4 C32 C33 112.68(14)
N4 C32 H32A 109.1
C33 C32 H32A 109.1
N4 C32 H32B 109.1
C33 C32 H32B 109.1
H32A C32 H32B 107.8
C38 C33 C34 119.33(17)
C38 C33 C32 120.78(15)
C34 C33 C32 119.79(16)
C33 C34 C35 120.54(18)
C33 C34 H34 119.7
C35 C34 H34 119.7
C36 C35 C34 119.88(18)
C36 C35 H35 120.1
C34 C35 H35 120.1
C35 C36 C37 119.60(19)
C35 C36 H36 120.2
C37 C36 H36 120.2
C36 C37 C38 120.6(2)
C36 C37 H37 119.7
C38 C37 H37 119.7
C37 C38 C33 120.07(17)
C37 C38 H38 120.0
C33 C38 H38 120.0

loop_
_geom_bond_atom_site_label_1
_geom_bond_atom_site_label_2
_geom_bond_distance
S1 C1 1.6795(19)
S2 C24 1.6796(19)
O1 C16 1.214(2)
O2 C23 1.209(2)
N1 C1 1.322(2)
N1 C2 1.473(2)
N1 C9 1.475(2)
N2 C16 1.379(2)
N2 C1 1.407(2)
N2 H2 0.8800
N3 C23 1.384(2)
N3 C24 1.406(2)
N3 H3 0.8800
N4 C24 1.325(2)
N4 C32 1.469(2)
N4 C25 1.474(2)
C2 C3 1.513(2)
C2 H2A 0.9900
C2 H2B 0.9900
C3 C8 1.384(2)
C3 C4 1.385(3)
C4 C5 1.384(3)
C4 H4 0.9500
C5 C6 1.384(3)
C5 H5 0.9500
C6 C7 1.369(3)
C6 H6 0.9500
C7 C8 1.391(3)
C7 H7 0.9500
C8 H8 0.9500
C9 C10 1.508(2)
C9 H9A 0.9900
C9 H9B 0.9900
C10 C11 1.382(2)
C10 C15 1.388(3)
C11 C12 1.386(3)
C11 H11 0.9500
C12 C13 1.369(3)
C12 H12 0.9500
C13 C14 1.381(3)
C13 H13 0.9500
C14 C15 1.381(3)
C14 H14 0.9500
C15 H15 0.9500
C16 C17 1.496(2)
C17 C18 1.386(2)
C17 C22 1.392(2)
C18 C19 1.388(2)
C18 H18 0.9500
C19 C20 1.397(2)
C19 C23 1.495(2)
C20 C21 1.380(3)
C20 H20 0.9500
C21 C22 1.377(3)
C21 H21 0.9500
C22 H22 0.9500
C25 C26 1.508(2)
C25 H25A 0.9900
C25 H25B 0.9900
C26 C31 1.378(3)
C26 C27 1.394(3)
C27 C28 1.381(3)
C27 H27 0.9500
C28 C29 1.374(3)
C28 H28 0.9500
C29 C30 1.371(3)
C29 H29 0.9500
C30 C31 1.401(3)
C30 H30 0.9500
C31 H31 0.9500
C32 C33 1.512(2)
C32 H32A 0.9900
C32 H32B 0.9900
C33 C38 1.386(3)
C33 C34 1.386(2)
C34 C35 1.390(3)
C34 H34 0.9500
C35 C36 1.383(3)
C35 H35 0.9500
C36 C37 1.383(3)
C36 H36 0.9500
C37 C38 1.385(3)
C37 H37 0.9500
C38 H38 0.9500

loop_
_geom_torsion_atom_site_label_1
_geom_torsion_atom_site_label_2
_geom_torsion_atom_site_label_3
_geom_torsion_atom_site_label_4
_geom_torsion
C2 N1 C1 N2 173.86(14)
C9 N1 C1 N2 -12.1(2)
C2 N1 C1 S1 -7.3(2)
C9 N1 C1 S1 166.74(13)
C16 N2 C1 N1 -61.3(2)
C16 N2 C1 S1 119.86(16)
C1 N1 C2 C3 -101.48(19)
C9 N1 C2 C3 83.89(18)
N1 C2 C3 C8 -126.85(18)
N1 C2 C3 C4 58.4(2)
C8 C3 C4 C5 -2.0(3)
C2 C3 C4 C5 172.85(18)
C3 C4 C5 C6 0.8(3)
C4 C5 C6 C7 0.7(3)
C5 C6 C7 C8 -0.9(3)
C4 C3 C8 C7 1.7(3)
C2 C3 C8 C7 -173.19(18)
C6 C7 C8 C3 -0.3(3)
C1 N1 C9 C10 -112.51(18)
C2 N1 C9 C10 61.91(18)
N1 C9 C10 C11 -123.48(17)
N1 C9 C10 C15 56.7(2)
C15 C10 C11 C12 -0.6(3)
C9 C10 C11 C12 179.54(18)
C10 C11 C12 C13 -0.7(3)
C11 C12 C13 C14 0.9(4)
C12 C13 C14 C15 0.1(4)
C13 C14 C15 C10 -1.4(4)
C11 C10 C15 C14 1.6(3)
C9 C10 C15 C14 -178.5(2)
C1 N2 C16 O1 11.0(3)
C1 N2 C16 C17 -167.55(15)
O1 C16 C17 C18 150.31(18)
N2 C16 C17 C18 -31.1(2)
O1 C16 C17 C22 -29.6(3)
N2 C16 C17 C22 148.95(17)
C22 C17 C18 C19 -1.6(3)
C16 C17 C18 C19 178.45(16)
C17 C18 C19 C20 -2.4(3)
C17 C18 C19 C23 177.15(17)
C18 C19 C20 C21 4.3(3)
C23 C19 C20 C21 -175.24(17)
C19 C20 C21 C22 -2.2(3)
C20 C21 C22 C17 -1.8(3)
C18 C17 C22 C21 3.7(3)
C16 C17 C22 C21 -176.35(17)
C24 N3 C23 O2 10.5(3)
C24 N3 C23 C19 -168.72(15)
C18 C19 C23 O2 154.92(18)
C20 C19 C23 O2 -25.6(3)
C18 C19 C23 N3 -25.9(2)
C20 C19 C23 N3 153.62(17)
C32 N4 C24 N3 177.97(14)
C25 N4 C24 N3 -9.7(2)
C32 N4 C24 S2 -3.0(2)
C25 N4 C24 S2 169.31(13)
C23 N3 C24 N4 -65.7(2)
C23 N3 C24 S2 115.21(16)
C24 N4 C25 C26 -106.02(19)
C32 N4 C25 C26 66.83(18)
N4 C25 C26 C31 -120.52(18)
N4 C25 C26 C27 60.9(2)
C31 C26 C27 C28 -1.2(3)
C25 C26 C27 C28 177.40(18)
C26 C27 C28 C29 0.4(3)
C27 C28 C29 C30 0.7(3)
C28 C29 C30 C31 -1.0(4)
C27 C26 C31 C30 0.9(3)
C25 C26 C31 C30 -177.63(18)
C29 C30 C31 C26 0.2(3)
C24 N4 C32 C33 -109.68(18)
C25 N4 C32 C33 77.26(18)
N4 C32 C33 C38 52.3(2)
N4 C32 C33 C34 -131.33(17)
C38 C33 C34 C35 0.4(3)
C32 C33 C34 C35 -176.03(17)
C33 C34 C35 C36 -0.1(3)
C34 C35 C36 C37 -0.1(3)
C35 C36 C37 C38 -0.1(3)
C36 C37 C38 C33 0.4(3)
C34 C33 C38 C37 -0.6(3)
C32 C33 C38 C37 175.82(18)
